data_4066469
loop_
_publ_author_name
'Leung, Sammual Yu-Lut'
'Lam, Wai Han'
'Zhu, Nianyong'
'Yam, Vivian Wing-Wah'

_publ_section_title
;
 Synthesis, Structural Characterization, and Photophysical Study of
 Luminescent Face-to-Face Dinuclear Platinum(II) Alkynyl Phosphine
 Complexes and Their Tetranuclear Mixed-Metal
 Platinum(II)&#x2212;Silver(I) and &#x2212;Copper(I) Complexes&#x2020;
;
_journal_issue 21
_journal_name_full Organometallics
_journal_page_first 5558
_journal_paper_doi 10.1021/om100473q
_journal_volume 29
_journal_year 2010
_chemical_formula_moiety 'C98 H94 Ag2 N2 O12 P4 Pt2, 4(C3 H6 O), 2(B F4)'
_chemical_formula_sum 'C110 H118 Ag2 B2 F8 N2 O16 P4 Pt2'
_chemical_formula_weight 2627.48
_chemical_name_systematic
; 
 ? 
;
_space_group_IT_number 15
_symmetry_cell_setting monoclinic
_symmetry_Int_Tables_number 15
_symmetry_space_group_name_Hall '-C 2yc'
_symmetry_space_group_name_H-M 'C 1 2/c 1'
_atom_sites_solution_hydrogens geom
_atom_sites_solution_primary direct
_atom_sites_solution_secondary difmap
_audit_creation_method SHELXL-97
_cell_angle_alpha 90.00
_cell_angle_beta 102.1840(10)
_cell_angle_gamma 90.00
_cell_formula_units_Z 4
_cell_length_a 23.472(2)
_cell_length_b 23.370(2)
_cell_length_c 21.290(2)
_cell_measurement_reflns_used 32015
_cell_measurement_temperature 298(2)
_cell_measurement_theta_max 25.03
_cell_measurement_theta_min 1.70
_cell_volume 11415.4(17)
_computing_cell_refinement 'SAINT (Bruker AXS Inc, 2006)'
_computing_data_collection 'SMART (Bruker AXS Inc, 1998)'
_computing_data_reduction
;
SAINT (Bruker AXS Inc, 2006) & 
CrystalStructure (Rigaku/MSC and Rigaku Corporation, 2006)
;
_computing_molecular_graphics 'ORTEP-II (Johnson, 1976) & MERCURY (Macrae et al., 2008)'
_computing_publication_material 'SHELX (Sheldrick, 2008)'
_computing_structure_refinement 'SHELXL-97 (Sheldrick, 2008)'
_computing_structure_solution 'SHELXS-97 (Sheldrick, 2008)'
_diffrn_ambient_temperature 298(2)
_diffrn_measured_fraction_theta_full 0.995
_diffrn_measured_fraction_theta_max 0.995
_diffrn_measurement_device_type 'Bruker SMART 1000 CCD'
_diffrn_measurement_method \w
_diffrn_radiation_monochromator graphite
_diffrn_radiation_source 'fine-focus sealed tube'
_diffrn_radiation_type MoK\a
_diffrn_radiation_wavelength 0.71073
_diffrn_reflns_av_R_equivalents 0.0191
_diffrn_reflns_av_sigmaI/netI 0.0200
_diffrn_reflns_limit_h_max 27
_diffrn_reflns_limit_h_min -17
_diffrn_reflns_limit_k_max 27
_diffrn_reflns_limit_k_min -27
_diffrn_reflns_limit_l_max 25
_diffrn_reflns_limit_l_min -25
_diffrn_reflns_number 31572
_diffrn_reflns_theta_full 25.03
_diffrn_reflns_theta_max 25.03
_diffrn_reflns_theta_min 1.69
_diffrn_standards_number 0
_exptl_absorpt_coefficient_mu 2.911
_exptl_absorpt_correction_T_max 0.7796
_exptl_absorpt_correction_T_min 0.3296
_exptl_absorpt_correction_type multi-scan
_exptl_absorpt_process_details 'SADABS (Sheldrick, 1996)'
_exptl_crystal_colour yellow
_exptl_crystal_density_diffrn 1.529
_exptl_crystal_density_method 'not measured'
_exptl_crystal_description rod
_exptl_crystal_F_000 5248
_exptl_crystal_size_max 0.49
_exptl_crystal_size_mid 0.14
_exptl_crystal_size_min 0.09
_refine_diff_density_max 1.508
_refine_diff_density_min -1.359
_refine_diff_density_rms 0.109
_refine_ls_extinction_method none
_refine_ls_goodness_of_fit_ref 1.048
_refine_ls_hydrogen_treatment constr
_refine_ls_matrix_type full
_refine_ls_number_parameters 670
_refine_ls_number_reflns 10050
_refine_ls_number_restraints 44
_refine_ls_restrained_S_all 1.051
_refine_ls_R_factor_all 0.0443
_refine_ls_R_factor_gt 0.0349
_refine_ls_shift/su_max 0.003
_refine_ls_shift/su_mean 0.000
_refine_ls_structure_factor_coef Fsqd
_refine_ls_weighting_details 'calc w=1/[\s^2^(Fo^2^)+(0.0607P)^2^+50.2897P] where P=(Fo^2^+2Fc^2^)/3'
_refine_ls_weighting_scheme calc
_refine_ls_wR_factor_gt 0.0967
_refine_ls_wR_factor_ref 0.1056
_reflns_number_gt 8563
_reflns_number_total 10050
_reflns_threshold_expression I>2\s(I)
_cod_data_source_file om100473q_si_005.cif
_cod_data_source_block wt1788w-shelxl
_cod_original_cell_volume 11415.9(18)
_cod_original_sg_symbol_H-M 'C 2/c'
_cod_database_code 4066469

loop_
_symmetry_equiv_pos_as_xyz
'x, y, z'
'-x, y, -z+1/2'
'x+1/2, y+1/2, z'
'-x+1/2, y+1/2, -z+1/2'
'-x, -y, -z'
'x, -y, z-1/2'
'-x+1/2, -y+1/2, -z'
'x+1/2, -y+1/2, z-1/2'

loop_
_atom_site_label
_atom_site_type_symbol
_atom_site_fract_x
_atom_site_fract_y
_atom_site_fract_z
_atom_site_U_iso_or_equiv
_atom_site_adp_type
_atom_site_occupancy
_atom_site_symmetry_multiplicity
_atom_site_calc_flag
_atom_site_refinement_flags
Pt1 Pt 0.494791(7) 0.230639(7) 0.673795(8) 0.03154(8) Uani 1 1 d .
Ag1 Ag 0.5000 0.37332(3) 0.7500 0.0708(2) Uani 1 2 d S
Ag2 Ag 0.5000 0.09274(3) 0.7500 0.05625(17) Uani 1 2 d S
P1 P 0.39698(5) 0.25457(5) 0.66039(6) 0.0342(3) Uani 1 1 d .
P2 P 0.59343(5) 0.21272(5) 0.69317(6) 0.0350(3) Uani 1 1 d .
B1 B 0.3101(6) 0.2022(5) 0.2875(6) 0.121(4) Uani 1 1 d DU
F1 F 0.2557(4) 0.1873(5) 0.2833(5) 0.2006(18) Uani 1 1 d D
F2 F 0.3287(4) 0.1930(5) 0.2338(5) 0.2006(18) Uani 1 1 d D
F3 F 0.3101(4) 0.2581(5) 0.3020(5) 0.2006(18) Uani 1 1 d D
F4 F 0.3449(4) 0.1727(5) 0.3319(5) 0.2006(18) Uani 1 1 d D
O1 O 0.5403(2) 0.55181(18) 0.5732(2) 0.0677(12) Uani 1 1 d .
O2 O 0.6562(2) 0.55594(18) 0.6030(2) 0.0703(12) Uani 1 1 d .
O3 O 0.71913(19) 0.46668(19) 0.6568(3) 0.0775(14) Uani 1 1 d .
O4 O 0.4961(2) -0.0894(2) 0.5565(3) 0.0906(17) Uani 1 1 d .
O5 O 0.3843(2) -0.1063(2) 0.5136(2) 0.0820(15) Uani 1 1 d .
O6 O 0.3056(2) -0.0270(2) 0.5260(3) 0.0825(15) Uani 1 1 d .
C1 C 0.5211(2) 0.31252(19) 0.6727(2) 0.0397(11) Uani 1 1 d .
C2 C 0.5419(2) 0.3581(2) 0.6608(2) 0.0443(12) Uani 1 1 d .
C3 C 0.5716(2) 0.4083(2) 0.6433(2) 0.0423(11) Uani 1 1 d .
C4 C 0.5393(2) 0.4548(2) 0.6148(3) 0.0477(12) Uani 1 1 d .
H4 H 0.4988 0.4530 0.6049 0.057 Uiso 1 1 calc R
C5 C 0.5678(2) 0.5039(2) 0.6011(3) 0.0486(12) Uani 1 1 d .
C6 C 0.6281(3) 0.5066(2) 0.6168(3) 0.0527(14) Uani 1 1 d .
C7 C 0.6603(3) 0.4597(2) 0.6439(3) 0.0544(14) Uani 1 1 d .
C8 C 0.6321(3) 0.4105(2) 0.6571(3) 0.0512(13) Uani 1 1 d .
H8 H 0.6536 0.3790 0.6752 0.061 Uiso 1 1 calc R
C9 C 0.4784(3) 0.5531(3) 0.5611(3) 0.0686(17) Uani 1 1 d .
H9A H 0.4647 0.5892 0.5421 0.082 Uiso 1 1 calc R
H9B H 0.4657 0.5484 0.6008 0.082 Uiso 1 1 calc R
H9C H 0.4629 0.5226 0.5323 0.082 Uiso 1 1 calc R
C10 C 0.6694(5) 0.5952(4) 0.6528(5) 0.121(4) Uani 1 1 d .
H10A H 0.6956 0.6236 0.6425 0.145 Uiso 1 1 calc R
H10B H 0.6876 0.5758 0.6917 0.145 Uiso 1 1 calc R
H10C H 0.6343 0.6134 0.6588 0.145 Uiso 1 1 calc R
C11 C 0.7544(3) 0.4187(3) 0.6785(5) 0.097(3) Uani 1 1 d .
H11A H 0.7947 0.4292 0.6844 0.116 Uiso 1 1 calc R
H11B H 0.7459 0.3886 0.6472 0.116 Uiso 1 1 calc R
H11C H 0.7466 0.4056 0.7185 0.116 Uiso 1 1 calc R
C12 C 0.4728(2) 0.1482(2) 0.6578(2) 0.0388(10) Uani 1 1 d .
C13 C 0.4600(2) 0.1003(2) 0.6367(2) 0.0411(11) Uani 1 1 d .
C14 C 0.4406(2) 0.0471(2) 0.6043(2) 0.0420(11) Uani 1 1 d .
C15 C 0.4808(2) 0.0056(2) 0.5957(3) 0.0493(13) Uani 1 1 d .
H15 H 0.5205 0.0122 0.6100 0.059 Uiso 1 1 calc R
C16 C 0.4617(3) -0.0456(2) 0.5661(3) 0.0576(15) Uani 1 1 d .
C17 C 0.4019(3) -0.0556(2) 0.5445(3) 0.0540(14) Uani 1 1 d .
C18 C 0.3621(3) -0.0135(2) 0.5510(3) 0.0545(14) Uani 1 1 d .
C19 C 0.3812(2) 0.0379(2) 0.5813(3) 0.0478(12) Uani 1 1 d .
H19 H 0.3544 0.0660 0.5862 0.057 Uiso 1 1 calc R
C20 C 0.5565(4) -0.0803(4) 0.5672(5) 0.095(3) Uani 1 1 d .
H20A H 0.5748 -0.1127 0.5519 0.114 Uiso 1 1 calc R
H20B H 0.5719 -0.0755 0.6124 0.114 Uiso 1 1 calc R
H20C H 0.5642 -0.0465 0.5448 0.114 Uiso 1 1 calc R
C21 C 0.3580(5) -0.1457(3) 0.5488(5) 0.115(3) Uani 1 1 d .
H21A H 0.3446 -0.1783 0.5223 0.138 Uiso 1 1 calc R
H21B H 0.3257 -0.1278 0.5620 0.138 Uiso 1 1 calc R
H21C H 0.3860 -0.1579 0.5860 0.138 Uiso 1 1 calc R
C22 C 0.2624(3) 0.0134(4) 0.5275(5) 0.096(3) Uani 1 1 d .
H22A H 0.2248 -0.0034 0.5116 0.115 Uiso 1 1 calc R
H22B H 0.2675 0.0455 0.5011 0.115 Uiso 1 1 calc R
H22C H 0.2650 0.0261 0.5709 0.115 Uiso 1 1 calc R
N1 N 0.4703(5) 0.4710(4) 0.7342(5) 0.069(3) Uani 0.50 1 d PD
C23 C 0.5000 0.5138(5) 0.7500 0.084(3) Uani 1 2 d SD
C24 C 0.5424(10) 0.5579(10) 0.7566(13) 0.154(9) Uani 0.50 1 d PDU
H24A H 0.5800 0.5414 0.7577 0.185 Uiso 0.50 1 calc PR
H24B H 0.5430 0.5786 0.7957 0.185 Uiso 0.50 1 calc PR
H24C H 0.5327 0.5836 0.7207 0.185 Uiso 0.50 1 calc PR
N2 N 0.4717(5) -0.0061(4) 0.7498(5) 0.074(4) Uani 0.50 1 d PD
C25 C 0.5000 -0.0533(6) 0.7500 0.097(4) Uani 1 2 d SDU
C26 C 0.5517(6) -0.0850(9) 0.7653(8) 0.110(7) Uani 0.50 1 d PD
H26A H 0.5716 -0.0829 0.7303 0.132 Uiso 0.50 1 calc PR
H26B H 0.5427 -0.1242 0.7726 0.132 Uiso 0.50 1 calc PR
H26C H 0.5762 -0.0696 0.8034 0.132 Uiso 0.50 1 calc PR
C27 C 0.3686(2) 0.2506(2) 0.7345(2) 0.0415(11) Uani 1 1 d .
H27A H 0.3634 0.2897 0.7474 0.050 Uiso 1 1 calc R
H27B H 0.3300 0.2339 0.7227 0.050 Uiso 1 1 calc R
C28 C 0.3811(2) 0.3285(2) 0.6326(2) 0.0424(11) Uani 1 1 d .
C29 C 0.3532(3) 0.3683(3) 0.6624(3) 0.0665(17) Uani 1 1 d .
H29 H 0.3396 0.3586 0.6990 0.080 Uiso 1 1 calc R
C30 C 0.3454(4) 0.4235(3) 0.6375(5) 0.093(3) Uani 1 1 d .
H30 H 0.3278 0.4511 0.6585 0.111 Uiso 1 1 calc R
C31 C 0.3631(3) 0.4374(3) 0.5826(4) 0.086(3) Uani 1 1 d .
H31 H 0.3574 0.4744 0.5664 0.104 Uiso 1 1 calc R
C32 C 0.3887(3) 0.3981(3) 0.5514(4) 0.072(2) Uani 1 1 d .
H32 H 0.3997 0.4077 0.5133 0.087 Uiso 1 1 calc R
C33 C 0.3986(3) 0.3432(3) 0.5762(3) 0.0604(15) Uani 1 1 d .
H33 H 0.4168 0.3162 0.5550 0.072 Uiso 1 1 calc R
C34 C 0.3465(2) 0.2152(2) 0.5985(2) 0.0409(11) Uani 1 1 d .
C35 C 0.3659(3) 0.1961(2) 0.5453(3) 0.0532(13) Uani 1 1 d .
H35 H 0.4054 0.1980 0.5448 0.064 Uiso 1 1 calc R
C36 C 0.3271(3) 0.1739(3) 0.4923(3) 0.0654(17) Uani 1 1 d .
H36 H 0.3401 0.1627 0.4559 0.078 Uiso 1 1 calc R
C37 C 0.2690(3) 0.1689(3) 0.4946(3) 0.0687(18) Uani 1 1 d .
H37 H 0.2429 0.1531 0.4599 0.082 Uiso 1 1 calc R
C38 C 0.2493(3) 0.1869(3) 0.5471(3) 0.0661(17) Uani 1 1 d .
H38 H 0.2100 0.1830 0.5480 0.079 Uiso 1 1 calc R
C39 C 0.2872(2) 0.2108(3) 0.5990(3) 0.0546(14) Uani 1 1 d .
H39 H 0.2733 0.2239 0.6342 0.065 Uiso 1 1 calc R
C40 C 0.6287(2) 0.2432(2) 0.6320(2) 0.0409(11) Uani 1 1 d .
C41 C 0.5957(3) 0.2628(2) 0.5740(3) 0.0530(14) Uani 1 1 d .
H41 H 0.5554 0.2591 0.5651 0.064 Uiso 1 1 calc R
C42 C 0.6231(3) 0.2880(3) 0.5292(3) 0.0712(18) Uani 1 1 d .
H42 H 0.6009 0.3017 0.4907 0.085 Uiso 1 1 calc R
C43 C 0.6826(4) 0.2930(3) 0.5415(4) 0.075(2) Uani 1 1 d .
H43 H 0.7007 0.3096 0.5111 0.090 Uiso 1 1 calc R
C44 C 0.7154(3) 0.2736(3) 0.5981(4) 0.0693(19) Uani 1 1 d .
H44 H 0.7557 0.2774 0.6062 0.083 Uiso 1 1 calc R
C45 C 0.6891(3) 0.2484(3) 0.6435(3) 0.0563(14) Uani 1 1 d .
H45 H 0.7119 0.2349 0.6818 0.068 Uiso 1 1 calc R
C46 C 0.6201(2) 0.1396(2) 0.6991(2) 0.0391(10) Uani 1 1 d .
C47 C 0.6434(3) 0.1135(3) 0.7571(3) 0.0570(14) Uani 1 1 d .
H47 H 0.6452 0.1332 0.7955 0.068 Uiso 1 1 calc R
C48 C 0.6639(3) 0.0577(3) 0.7577(4) 0.077(2) Uani 1 1 d .
H48 H 0.6797 0.0400 0.7966 0.092 Uiso 1 1 calc R
C49 C 0.6610(3) 0.0284(3) 0.7011(4) 0.078(2) Uani 1 1 d .
H49 H 0.6747 -0.0090 0.7017 0.093 Uiso 1 1 calc R
C50 C 0.6380(3) 0.0544(3) 0.6436(3) 0.0648(17) Uani 1 1 d .
H50 H 0.6369 0.0347 0.6054 0.078 Uiso 1 1 calc R
C51 C 0.6165(3) 0.1093(2) 0.6418(3) 0.0519(13) Uani 1 1 d .
H51 H 0.5997 0.1262 0.6027 0.062 Uiso 1 1 calc R
O7 O 0.1453(5) 0.0952(6) 0.9089(7) 0.229(6) Uani 1 1 d .
C52 C 0.1437(7) 0.1730(7) 0.8370(9) 0.207(8) Uani 1 1 d D
H52A H 0.1048 0.1794 0.8433 0.248 Uiso 1 1 calc R
H52B H 0.1424 0.1657 0.7924 0.248 Uiso 1 1 calc R
H52C H 0.1671 0.2062 0.8505 0.248 Uiso 1 1 calc R
C53 C 0.1695(5) 0.1225(6) 0.8759(6) 0.130(4) Uani 1 1 d D
C54 C 0.2284(6) 0.1041(8) 0.8699(12) 0.277(13) Uani 1 1 d D
H54A H 0.2282 0.0638 0.8614 0.333 Uiso 1 1 calc R
H54B H 0.2558 0.1122 0.9093 0.333 Uiso 1 1 calc R
H54C H 0.2395 0.1245 0.8353 0.333 Uiso 1 1 calc R
O8 O 0.0095(12) 0.1746(7) 0.6480(11) 0.379(15) Uani 1 1 d D
C55 C 0.0488(10) 0.2171(9) 0.5698(10) 0.243(10) Uani 1 1 d DU
H55A H 0.0311 0.1864 0.5425 0.292 Uiso 1 1 calc R
H55B H 0.0900 0.2106 0.5823 0.292 Uiso 1 1 calc R
H55C H 0.0417 0.2527 0.5469 0.292 Uiso 1 1 calc R
C56 C 0.0232(8) 0.2195(7) 0.6282(9) 0.181(7) Uani 1 1 d D
C57 C 0.0042(11) 0.2796(8) 0.6366(13) 0.288(12) Uani 1 1 d DU
H57A H 0.0070 0.2872 0.6815 0.346 Uiso 1 1 calc R
H57B H -0.0355 0.2844 0.6141 0.346 Uiso 1 1 calc R
H57C H 0.0287 0.3057 0.6197 0.346 Uiso 1 1 calc R

loop_
_atom_site_aniso_label
_atom_site_aniso_U_11
_atom_site_aniso_U_22
_atom_site_aniso_U_33
_atom_site_aniso_U_23
_atom_site_aniso_U_13
_atom_site_aniso_U_12
Pt1 0.03027(11) 0.02913(11) 0.03380(11) -0.00039(6) 0.00354(7) -0.00106(7)
Ag1 0.1116(6) 0.0401(3) 0.0773(5) 0.000 0.0576(4) 0.000
Ag2 0.0731(4) 0.0470(3) 0.0419(3) 0.000 -0.0031(3) 0.000
P1 0.0333(6) 0.0330(6) 0.0340(6) 0.0015(5) 0.0021(5) 0.0002(5)
P2 0.0328(6) 0.0360(6) 0.0354(6) -0.0021(5) 0.0054(5) -0.0011(5)
B1 0.121(4) 0.121(4) 0.121(4) -0.0005(10) 0.0255(13) 0.0004(10)
F1 0.163(4) 0.250(5) 0.202(4) -0.020(4) 0.067(3) 0.004(4)
F2 0.163(4) 0.250(5) 0.202(4) -0.020(4) 0.067(3) 0.004(4)
F3 0.163(4) 0.250(5) 0.202(4) -0.020(4) 0.067(3) 0.004(4)
F4 0.163(4) 0.250(5) 0.202(4) -0.020(4) 0.067(3) 0.004(4)
O1 0.067(3) 0.050(2) 0.086(3) 0.025(2) 0.015(2) 0.006(2)
O2 0.074(3) 0.052(2) 0.089(3) 0.022(2) 0.025(2) -0.014(2)
O3 0.049(3) 0.060(3) 0.120(4) 0.019(3) 0.011(3) -0.009(2)
O4 0.065(3) 0.061(3) 0.151(5) -0.033(3) 0.035(3) 0.006(2)
O5 0.099(4) 0.062(3) 0.088(3) -0.042(3) 0.024(3) -0.021(3)
O6 0.055(3) 0.072(3) 0.108(4) -0.024(3) -0.011(3) -0.010(2)
C1 0.043(3) 0.026(2) 0.047(3) -0.002(2) 0.003(2) 0.001(2)
C2 0.048(3) 0.042(3) 0.042(3) -0.002(2) 0.007(2) -0.001(2)
C3 0.054(3) 0.035(3) 0.040(3) 0.001(2) 0.013(2) -0.005(2)
C4 0.050(3) 0.044(3) 0.050(3) 0.003(2) 0.014(2) -0.007(2)
C5 0.055(3) 0.042(3) 0.050(3) 0.009(2) 0.015(3) 0.000(2)
C6 0.061(4) 0.043(3) 0.056(3) 0.010(2) 0.017(3) -0.013(3)
C7 0.052(3) 0.049(3) 0.061(3) 0.005(3) 0.010(3) -0.010(3)
C8 0.053(3) 0.039(3) 0.060(3) 0.007(2) 0.009(3) -0.004(2)
C9 0.068(4) 0.063(4) 0.072(4) 0.012(3) 0.008(3) 0.013(3)
C10 0.154(10) 0.083(6) 0.129(8) -0.018(6) 0.040(7) -0.064(6)
C11 0.053(4) 0.069(5) 0.160(8) 0.007(5) 0.000(5) -0.001(4)
C12 0.033(2) 0.036(3) 0.044(3) 0.000(2) 0.001(2) -0.001(2)
C13 0.041(3) 0.040(3) 0.041(3) -0.002(2) 0.006(2) -0.002(2)
C14 0.048(3) 0.036(3) 0.041(3) -0.003(2) 0.006(2) -0.004(2)
C15 0.046(3) 0.040(3) 0.061(3) -0.006(2) 0.011(3) -0.001(2)
C16 0.061(4) 0.046(3) 0.068(4) -0.014(3) 0.021(3) 0.000(3)
C17 0.065(4) 0.045(3) 0.053(3) -0.018(2) 0.014(3) -0.010(3)
C18 0.052(3) 0.051(3) 0.056(3) -0.010(3) 0.002(3) -0.011(3)
C19 0.048(3) 0.039(3) 0.053(3) -0.007(2) 0.003(2) -0.001(2)
C20 0.088(6) 0.078(5) 0.129(7) -0.008(5) 0.047(5) 0.025(4)
C21 0.144(9) 0.054(5) 0.155(9) -0.028(5) 0.048(7) -0.035(5)
C22 0.058(4) 0.081(5) 0.132(7) 0.006(5) -0.016(5) -0.002(4)
N1 0.123(10) 0.031(5) 0.060(7) 0.002(4) 0.037(6) -0.005(5)
C23 0.148(11) 0.063(6) 0.051(5) 0.000 0.046(6) 0.000
C24 0.154(9) 0.154(9) 0.154(9) -0.0001(10) 0.033(2) -0.0006(10)
N2 0.128(10) 0.024(4) 0.059(6) 0.001(4) -0.001(8) 0.008(5)
C25 0.098(4) 0.096(4) 0.096(4) 0.000 0.0202(13) 0.000
C26 0.067(10) 0.18(2) 0.080(11) -0.021(12) 0.019(8) -0.038(12)
C27 0.037(3) 0.046(3) 0.041(3) 0.007(2) 0.007(2) 0.007(2)
C28 0.035(3) 0.039(3) 0.045(3) 0.003(2) -0.009(2) -0.003(2)
C29 0.077(4) 0.046(3) 0.075(4) 0.007(3) 0.014(3) 0.016(3)
C30 0.116(7) 0.045(4) 0.115(7) 0.010(4) 0.019(5) 0.026(4)
C31 0.074(5) 0.053(4) 0.112(6) 0.035(4) -0.024(5) -0.010(4)
C32 0.063(4) 0.070(4) 0.071(4) 0.031(4) -0.012(3) -0.014(4)
C33 0.060(4) 0.063(4) 0.053(3) 0.016(3) -0.001(3) -0.001(3)
C34 0.038(3) 0.037(2) 0.043(3) 0.002(2) -0.001(2) -0.001(2)
C35 0.049(3) 0.059(3) 0.045(3) -0.004(3) -0.004(2) 0.010(3)
C36 0.071(4) 0.064(4) 0.051(3) -0.017(3) -0.011(3) 0.011(3)
C37 0.069(4) 0.056(4) 0.064(4) -0.005(3) -0.025(3) -0.005(3)
C38 0.043(3) 0.072(4) 0.074(4) 0.004(3) -0.008(3) -0.010(3)
C39 0.040(3) 0.065(4) 0.054(3) 0.002(3) 0.002(2) -0.007(3)
C40 0.042(3) 0.041(3) 0.041(3) -0.003(2) 0.011(2) -0.002(2)
C41 0.054(3) 0.062(4) 0.044(3) 0.002(2) 0.012(3) 0.001(3)
C42 0.089(5) 0.079(4) 0.049(3) 0.012(3) 0.022(3) 0.003(4)
C43 0.087(5) 0.079(5) 0.069(4) 0.006(4) 0.037(4) -0.014(4)
C44 0.056(4) 0.082(5) 0.077(5) -0.003(4) 0.029(4) -0.018(3)
C45 0.046(3) 0.071(4) 0.054(3) 0.002(3) 0.014(3) -0.006(3)
C46 0.032(2) 0.038(3) 0.049(3) 0.000(2) 0.011(2) 0.001(2)
C47 0.067(4) 0.052(3) 0.052(3) 0.006(3) 0.011(3) 0.012(3)
C48 0.098(6) 0.059(4) 0.074(4) 0.018(3) 0.018(4) 0.030(4)
C49 0.090(5) 0.049(4) 0.096(5) 0.004(4) 0.025(4) 0.027(4)
C50 0.073(4) 0.049(3) 0.076(4) -0.016(3) 0.023(3) 0.007(3)
C51 0.052(3) 0.049(3) 0.053(3) -0.005(3) 0.008(3) 0.005(3)
O7 0.185(10) 0.260(14) 0.258(14) 0.024(11) 0.084(10) -0.070(10)
C52 0.164(15) 0.167(15) 0.26(2) 0.014(15) -0.017(14) -0.028(12)
C53 0.116(9) 0.145(10) 0.135(9) -0.018(8) 0.040(8) -0.063(8)
C54 0.170(16) 0.23(2) 0.49(4) 0.05(2) 0.19(2) 0.029(15)
O8 0.55(4) 0.171(14) 0.50(3) -0.068(17) 0.31(3) -0.064(18)
C55 0.243(10) 0.244(10) 0.243(10) 0.000(2) 0.052(3) -0.002(2)
C56 0.161(14) 0.147(13) 0.24(2) -0.070(13) 0.053(13) -0.065(11)
C57 0.288(13) 0.288(13) 0.289(13) 0.000(2) 0.061(3) 0.000(2)

loop_
_atom_type_symbol
_atom_type_description
_atom_type_scat_dispersion_real
_atom_type_scat_dispersion_imag
_atom_type_scat_source
C C 0.0033 0.0016 'International Tables Vol C Tables 4.2.6.8 and 6.1.1.4'
H H 0.0000 0.0000 'International Tables Vol C Tables 4.2.6.8 and 6.1.1.4'
N N 0.0061 0.0033 'International Tables Vol C Tables 4.2.6.8 and 6.1.1.4'
O O 0.0106 0.0060 'International Tables Vol C Tables 4.2.6.8 and 6.1.1.4'
Ag Ag -0.8971 1.1015 'International Tables Vol C Tables 4.2.6.8 and 6.1.1.4'
B B 0.0013 0.0007 'International Tables Vol C Tables 4.2.6.8 and 6.1.1.4'
F F 0.0171 0.0103 'International Tables Vol C Tables 4.2.6.8 and 6.1.1.4'
P P 0.1023 0.0942 'International Tables Vol C Tables 4.2.6.8 and 6.1.1.4'
Pt Pt -1.7033 8.3905 'International Tables Vol C Tables 4.2.6.8 and 6.1.1.4'

loop_
_geom_angle_atom_site_label_1
_geom_angle_atom_site_label_2
_geom_angle_atom_site_label_3
_geom_angle
_geom_angle_site_symmetry_1
_geom_angle_site_symmetry_3
C12 Pt1 C1 168.7(2) . .
C12 Pt1 P2 93.97(14) . .
C1 Pt1 P2 82.85(15) . .
C12 Pt1 P1 89.86(14) . .
C1 Pt1 P1 93.87(15) . .
P2 Pt1 P1 175.37(4) . .
C12 Pt1 Pt1 97.69(14) . 2_656
C1 Pt1 Pt1 93.06(14) . 2_656
P2 Pt1 Pt1 87.69(3) . 2_656
P1 Pt1 Pt1 89.23(3) . 2_656
C1 Ag1 C1 103.9(2) . 2_656
C1 Ag1 C2 30.46(17) . .
C1 Ag1 C2 132.47(18) 2_656 .
C1 Ag1 C2 132.47(18) . 2_656
C1 Ag1 C2 30.46(17) 2_656 2_656
C2 Ag1 C2 162.6(3) . 2_656
C1 Ag1 N1 126.1(3) . 2_656
C1 Ag1 N1 126.1(3) 2_656 2_656
C2 Ag1 N1 95.6(3) . 2_656
C2 Ag1 N1 101.0(3) 2_656 2_656
C1 Ag1 N1 126.1(3) . .
C1 Ag1 N1 126.1(3) 2_656 .
C2 Ag1 N1 101.0(3) . .
C2 Ag1 N1 95.6(3) 2_656 .
N1 Ag1 N1 34.5(6) 2_656 .
C12 Ag2 C12 112.3(2) 2_656 .
C12 Ag2 N2 120.5(3) 2_656 2_656
C12 Ag2 N2 124.3(3) . 2_656
C12 Ag2 N2 124.3(3) 2_656 .
C12 Ag2 N2 120.5(3) . .
N2 Ag2 N2 32.1(6) 2_656 .
C12 Ag2 C13 141.74(17) 2_656 .
C12 Ag2 C13 29.83(17) . .
N2 Ag2 C13 97.0(3) 2_656 .
N2 Ag2 C13 91.1(3) . .
C12 Ag2 C13 29.83(17) 2_656 2_656
C12 Ag2 C13 141.74(17) . 2_656
N2 Ag2 C13 91.1(3) 2_656 2_656
N2 Ag2 C13 97.0(3) . 2_656
C13 Ag2 C13 171.5(2) . 2_656
C34 P1 C28 100.7(2) . .
C34 P1 C27 107.2(2) . .
C28 P1 C27 103.8(2) . .
C34 P1 Pt1 116.25(17) . .
C28 P1 Pt1 113.19(17) . .
C27 P1 Pt1 114.18(16) . .
C46 P2 C40 102.4(2) . .
C46 P2 C27 107.2(3) . 2_656
C40 P2 C27 101.4(2) . 2_656
C46 P2 Pt1 120.19(16) . .
C40 P2 Pt1 113.02(17) . .
C27 P2 Pt1 110.74(17) 2_656 .
F4 B1 F1 111.1(11) . .
F4 B1 F2 105.6(11) . .
F1 B1 F2 113.0(11) . .
F4 B1 F3 112.2(12) . .
F1 B1 F3 103.2(11) . .
F2 B1 F3 111.9(11) . .
C5 O1 C9 117.9(5) . .
C10 O2 C6 115.3(6) . .
C7 O3 C11 118.1(5) . .
C16 O4 C20 118.6(6) . .
C17 O5 C21 115.4(6) . .
C18 O6 C22 119.4(5) . .
C2 C1 Pt1 165.8(4) . .
C2 C1 Ag1 76.5(3) . .
Pt1 C1 Ag1 117.7(2) . .
C1 C2 C3 173.1(5) . .
C1 C2 Ag1 73.1(3) . .
C3 C2 Ag1 113.1(3) . .
C4 C3 C8 120.2(5) . .
C4 C3 C2 119.8(5) . .
C8 C3 C2 120.0(5) . .
C3 C4 C5 119.7(5) . .
C3 C4 H4 120.2 . .
C5 C4 H4 120.2 . .
O1 C5 C6 115.8(5) . .
O1 C5 C4 124.3(5) . .
C6 C5 C4 119.9(5) . .
C5 C6 C7 120.3(5) . .
C5 C6 O2 119.5(5) . .
C7 C6 O2 120.2(5) . .
O3 C7 C8 124.5(5) . .
O3 C7 C6 115.6(5) . .
C8 C7 C6 119.9(5) . .
C7 C8 C3 119.9(5) . .
C7 C8 H8 120.0 . .
C3 C8 H8 120.0 . .
O1 C9 H9A 109.5 . .
O1 C9 H9B 109.5 . .
H9A C9 H9B 109.5 . .
O1 C9 H9C 109.5 . .
H9A C9 H9C 109.5 . .
H9B C9 H9C 109.5 . .
O2 C10 H10A 109.5 . .
O2 C10 H10B 109.5 . .
H10A C10 H10B 109.5 . .
O2 C10 H10C 109.5 . .
H10A C10 H10C 109.5 . .
H10B C10 H10C 109.5 . .
O3 C11 H11A 109.5 . .
O3 C11 H11B 109.5 . .
H11A C11 H11B 109.5 . .
O3 C11 H11C 109.5 . .
H11A C11 H11C 109.5 . .
H11B C11 H11C 109.5 . .
C13 C12 Pt1 168.2(4) . .
C13 C12 Ag2 78.6(3) . .
Pt1 C12 Ag2 112.1(2) . .
C12 C13 C14 172.6(5) . .
C12 C13 Ag2 71.6(3) . .
C14 C13 Ag2 115.6(3) . .
C15 C14 C19 120.2(5) . .
C15 C14 C13 120.5(5) . .
C19 C14 C13 119.3(5) . .
C16 C15 C14 119.9(5) . .
C16 C15 H15 120.0 . .
C14 C15 H15 120.0 . .
O4 C16 C15 125.4(6) . .
O4 C16 C17 114.5(5) . .
C15 C16 C17 120.1(5) . .
O5 C17 C18 121.3(5) . .
O5 C17 C16 118.7(5) . .
C18 C17 C16 119.8(5) . .
O6 C18 C17 114.8(5) . .
O6 C18 C19 125.0(6) . .
C17 C18 C19 120.2(5) . .
C18 C19 C14 119.7(5) . .
C18 C19 H19 120.1 . .
C14 C19 H19 120.1 . .
O4 C20 H20A 109.5 . .
O4 C20 H20B 109.5 . .
H20A C20 H20B 109.5 . .
O4 C20 H20C 109.5 . .
H20A C20 H20C 109.5 . .
H20B C20 H20C 109.5 . .
O5 C21 H21A 109.5 . .
O5 C21 H21B 109.5 . .
H21A C21 H21B 109.5 . .
O5 C21 H21C 109.5 . .
H21A C21 H21C 109.5 . .
H21B C21 H21C 109.5 . .
O6 C22 H22A 109.5 . .
O6 C22 H22B 109.5 . .
H22A C22 H22B 109.5 . .
O6 C22 H22C 109.5 . .
H22A C22 H22C 109.5 . .
H22B C22 H22C 109.5 . .
C23 N1 N1 54.8(6) . 2_656
C23 N1 Ag1 127.5(9) . .
N1 N1 Ag1 72.8(3) 2_656 .
N1 C23 N1 70.5(12) . 2_656
N1 C23 C24 165.2(13) . .
N1 C23 C24 102.7(12) 2_656 .
N1 C23 C24 102.7(12) . 2_656
N1 C23 C24 165.2(13) 2_656 2_656
C24 C23 C24 87(2) . 2_656
C23 C24 C24 46.6(11) . 2_656
C23 C24 H24A 109.5 . .
C24 C24 H24A 155.5 2_656 .
C23 C24 H24B 109.5 . .
C24 C24 H24B 87.3 2_656 .
H24A C24 H24B 109.5 . .
C23 C24 H24C 109.5 . .
C24 C24 H24C 79.9 2_656 .
H24A C24 H24C 109.5 . .
H24B C24 H24C 109.5 . .
C25 N2 N2 59.0(6) . 2_656
C25 N2 C26 46.4(6) . 2_656
N2 N2 C26 104.5(6) 2_656 2_656
C25 N2 Ag2 133.0(9) . .
N2 N2 Ag2 74.0(3) 2_656 .
C26 N2 Ag2 170.7(8) 2_656 .
N2 C25 N2 62.0(13) . 2_656
N2 C25 C26 91.8(10) . 2_656
N2 C25 C26 151.1(12) 2_656 2_656
N2 C25 C26 151.1(12) . .
N2 C25 C26 91.8(10) 2_656 .
C26 C25 C26 116.1(19) 2_656 .
C25 C26 H26A 109.5 . .
N2 C26 H26A 89.5 2_656 .
C25 C26 H26B 109.5 . .
N2 C26 H26B 150.9 2_656 .
H26A C26 H26B 109.5 . .
C25 C26 H26C 109.5 . .
N2 C26 H26C 83.2 2_656 .
H26A C26 H26C 109.5 . .
H26B C26 H26C 109.5 . .
P2 C27 P1 123.0(3) 2_656 .
P2 C27 H27A 106.6 2_656 .
P1 C27 H27A 106.6 . .
P2 C27 H27B 106.6 2_656 .
P1 C27 H27B 106.6 . .
H27A C27 H27B 106.5 . .
C29 C28 C33 119.3(5) . .
C29 C28 P1 125.0(4) . .
C33 C28 P1 115.7(4) . .
C28 C29 C30 119.4(7) . .
C28 C29 H29 120.3 . .
C30 C29 H29 120.3 . .
C31 C30 C29 120.6(8) . .
C31 C30 H30 119.7 . .
C29 C30 H30 119.7 . .
C32 C31 C30 120.6(7) . .
C32 C31 H31 119.7 . .
C30 C31 H31 119.7 . .
C31 C32 C33 120.0(7) . .
C31 C32 H32 120.0 . .
C33 C32 H32 120.0 . .
C32 C33 C28 120.0(7) . .
C32 C33 H33 120.0 . .
C28 C33 H33 120.0 . .
C35 C34 C39 119.0(5) . .
C35 C34 P1 118.6(4) . .
C39 C34 P1 121.8(4) . .
C34 C35 C36 120.7(6) . .
C34 C35 H35 119.6 . .
C36 C35 H35 119.6 . .
C37 C36 C35 119.1(6) . .
C37 C36 H36 120.4 . .
C35 C36 H36 120.4 . .
C38 C37 C36 120.8(6) . .
C38 C37 H37 119.6 . .
C36 C37 H37 119.6 . .
C37 C38 C39 120.5(6) . .
C37 C38 H38 119.7 . .
C39 C38 H38 119.7 . .
C38 C39 C34 119.8(6) . .
C38 C39 H39 120.1 . .
C34 C39 H39 120.1 . .
C41 C40 C45 118.8(5) . .
C41 C40 P2 120.7(4) . .
C45 C40 P2 120.4(4) . .
C42 C41 C40 120.0(6) . .
C42 C41 H41 120.0 . .
C40 C41 H41 120.0 . .
C43 C42 C41 120.3(7) . .
C43 C42 H42 119.8 . .
C41 C42 H42 119.8 . .
C44 C43 C42 120.2(6) . .
C44 C43 H43 119.9 . .
C42 C43 H43 119.9 . .
C43 C44 C45 120.5(7) . .
C43 C44 H44 119.7 . .
C45 C44 H44 119.7 . .
C44 C45 C40 120.1(6) . .
C44 C45 H45 120.0 . .
C40 C45 H45 120.0 . .
C47 C46 C51 119.9(5) . .
C47 C46 P2 122.9(4) . .
C51 C46 P2 117.3(4) . .
C46 C47 C48 119.5(6) . .
C46 C47 H47 120.2 . .
C48 C47 H47 120.2 . .
C49 C48 C47 120.4(6) . .
C49 C48 H48 119.8 . .
C47 C48 H48 119.8 . .
C50 C49 C48 119.9(6) . .
C50 C49 H49 120.0 . .
C48 C49 H49 120.0 . .
C49 C50 C51 120.8(6) . .
C49 C50 H50 119.6 . .
C51 C50 H50 119.6 . .
C50 C51 C46 119.4(6) . .
C50 C51 H51 120.3 . .
C46 C51 H51 120.3 . .
C53 C52 H52A 109.5 . .
C53 C52 H52B 109.5 . .
H52A C52 H52B 109.5 . .
C53 C52 H52C 109.5 . .
H52A C52 H52C 109.5 . .
H52B C52 H52C 109.5 . .
O7 C53 C54 118.0(15) . .
O7 C53 C52 124.6(14) . .
C54 C53 C52 117.3(14) . .
C53 C54 H54A 109.5 . .
C53 C54 H54B 109.5 . .
H54A C54 H54B 109.5 . .
C53 C54 H54C 109.5 . .
H54A C54 H54C 109.5 . .
H54B C54 H54C 109.5 . .
C56 C55 H55A 109.5 . .
C56 C55 H55B 109.5 . .
H55A C55 H55B 109.5 . .
C56 C55 H55C 109.5 . .
H55A C55 H55C 109.5 . .
H55B C55 H55C 109.5 . .
O8 C56 C55 116.4(18) . .
O8 C56 C57 132(2) . .
C55 C56 C57 108.6(17) . .
C56 C57 H57A 109.5 . .
C56 C57 H57B 109.5 . .
H57A C57 H57B 109.5 . .
C56 C57 H57C 109.5 . .
H57A C57 H57C 109.5 . .
H57B C57 H57C 109.5 . .

loop_
_geom_bond_atom_site_label_1
_geom_bond_atom_site_label_2
_geom_bond_distance
_geom_bond_site_symmetry_2
Pt1 C12 2.005(5) .
Pt1 C1 2.012(5) .
Pt1 P2 2.3029(13) .
Pt1 P1 2.3214(13) .
Pt1 Pt1 3.2022(5) 2_656
Ag1 C1 2.305(5) .
Ag1 C1 2.305(5) 2_656
Ag1 C2 2.343(5) .
Ag1 C2 2.343(5) 2_656
Ag1 N1 2.389(9) 2_656
Ag1 N1 2.389(9) .
Ag2 C12 2.327(5) 2_656
Ag2 C12 2.327(5) .
Ag2 N2 2.403(9) 2_656
Ag2 N2 2.403(9) .
Ag2 C13 2.403(5) .
Ag2 C13 2.403(5) 2_656
P1 C34 1.825(5) .
P1 C28 1.838(5) .
P1 C27 1.840(5) .
P2 C46 1.816(5) .
P2 C40 1.828(5) .
P2 C27 1.835(5) 2_656
B1 F4 1.307(11) .
B1 F1 1.309(11) .
B1 F2 1.324(11) .
B1 F3 1.341(11) .
O1 C5 1.365(7) .
O1 C9 1.422(8) .
O2 C10 1.387(10) .
O2 C6 1.390(6) .
O3 C7 1.360(7) .
O3 C11 1.413(8) .
O4 C16 1.345(7) .
O4 C20 1.403(9) .
O5 C17 1.375(6) .
O5 C21 1.409(10) .
O6 C18 1.358(7) .
O6 C22 1.392(9) .
C1 C2 1.222(7) .
C2 C3 1.453(7) .
C3 C4 1.387(7) .
C3 C8 1.388(8) .
C4 C5 1.391(7) .
C4 H4 0.9300 .
C5 C6 1.384(8) .
C6 C7 1.385(8) .
C7 C8 1.384(8) .
C8 H8 0.9300 .
C9 H9A 0.9600 .
C9 H9B 0.9600 .
C9 H9C 0.9600 .
C10 H10A 0.9600 .
C10 H10B 0.9600 .
C10 H10C 0.9600 .
C11 H11A 0.9600 .
C11 H11B 0.9600 .
C11 H11C 0.9600 .
C12 C13 1.219(7) .
C13 C14 1.449(7) .
C14 C15 1.393(7) .
C14 C19 1.394(7) .
C15 C16 1.382(8) .
C15 H15 0.9300 .
C16 C17 1.401(9) .
C17 C18 1.384(8) .
C18 C19 1.391(7) .
C19 H19 0.9300 .
C20 H20A 0.9600 .
C20 H20B 0.9600 .
C20 H20C 0.9600 .
C21 H21A 0.9600 .
C21 H21B 0.9600 .
C21 H21C 0.9600 .
C22 H22A 0.9600 .
C22 H22B 0.9600 .
C22 H22C 0.9600 .
N1 C23 1.227(11) .
N1 N1 1.42(2) 2_656
C23 N1 1.227(11) 2_656
C23 C24 1.42(2) .
C23 C24 1.42(2) 2_656
C24 C24 1.95(5) 2_656
C24 H24A 0.9600 .
C24 H24B 0.9600 .
C24 H24C 0.9600 .
N2 C25 1.288(13) .
N2 N2 1.33(2) 2_656
N2 C26 1.93(2) 2_656
C25 N2 1.288(13) 2_656
C25 C26 1.400(18) 2_656
C25 C26 1.400(18) .
C26 N2 1.93(2) 2_656
C26 H26A 0.9600 .
C26 H26B 0.9600 .
C26 H26C 0.9600 .
C27 P2 1.835(5) 2_656
C27 H27A 0.9700 .
C27 H27B 0.9700 .
C28 C29 1.369(8) .
C28 C33 1.392(8) .
C29 C30 1.392(9) .
C29 H29 0.9300 .
C30 C31 1.359(12) .
C30 H30 0.9300 .
C31 C32 1.347(11) .
C31 H31 0.9300 .
C32 C33 1.387(9) .
C32 H32 0.9300 .
C33 H33 0.9300 .
C34 C35 1.382(8) .
C34 C39 1.397(8) .
C35 C36 1.391(8) .
C35 H35 0.9300 .
C36 C37 1.380(10) .
C36 H36 0.9300 .
C37 C38 1.362(10) .
C37 H37 0.9300 .
C38 C39 1.383(8) .
C38 H38 0.9300 .
C39 H39 0.9300 .
C40 C41 1.391(8) .
C40 C45 1.392(8) .
C41 C42 1.387(9) .
C41 H41 0.9300 .
C42 C43 1.371(10) .
C42 H42 0.9300 .
C43 C44 1.362(10) .
C43 H43 0.9300 .
C44 C45 1.384(9) .
C44 H44 0.9300 .
C45 H45 0.9300 .
C46 C47 1.381(7) .
C46 C51 1.398(7) .
C47 C48 1.391(8) .
C47 H47 0.9300 .
C48 C49 1.376(10) .
C48 H48 0.9300 .
C49 C50 1.370(10) .
C49 H49 0.9300 .
C50 C51 1.376(8) .
C50 H50 0.9300 .
C51 H51 0.9300 .
O7 C53 1.180(14) .
C52 C53 1.493(9) .
C52 H52A 0.9600 .
C52 H52B 0.9600 .
C52 H52C 0.9600 .
C53 C54 1.480(9) .
C54 H54A 0.9600 .
C54 H54B 0.9600 .
C54 H54C 0.9600 .
O8 C56 1.199(9) .
C55 C56 1.492(10) .
C55 H55A 0.9600 .
C55 H55B 0.9600 .
C55 H55C 0.9600 .
C56 C57 1.495(10) .
C57 H57A 0.9600 .
C57 H57B 0.9600 .
C57 H57C 0.9600 .
